data_4062490
_journal_name_full Organometallics
_journal_year 2003
_chemical_formula_sum 'C32 H50 Ni P2'
_chemical_formula_weight 555.37
_space_group_IT_number 14
_symmetry_cell_setting monoclinic
_symmetry_space_group_name_Hall '-P 2yn'
_symmetry_space_group_name_H-M 'P 1 21/n 1'
_cell_angle_alpha 90.00
_cell_angle_beta 110.7840(10)
_cell_angle_gamma 90.00
_cell_formula_units_Z 4
_cell_length_a 14.8436(9)
_cell_length_b 11.2878(7)
_cell_length_c 19.4216(11)
_cell_measurement_temperature 100(2)
_cell_volume 3042.4(3)
_diffrn_ambient_temperature 373(2)
_exptl_crystal_density_diffrn 1.212
_cod_depositor_comments
;
The following automatic conversions were performed:
'_symmetry_cell_setting' value 'Monoclinic' changed to 'monoclinic'
according to '/home/saulius/struct/CIF-dictionaries/cif_core.dic'
dictionary named 'cif_core.dic' version 2.4.1 from 2010-06-29.

Automatic conversion script
Id: cif_fix_enum 1527 2010-12-29 10:47:43Z saulius 
;
_cod_original_sg_symbol_H-M 'P 21/n'
_cod_database_code 4062490

loop_
_symmetry_equiv_pos_as_xyz
'x, y, z'
'-x+1/2, y+1/2, -z+1/2'
'-x, -y, -z'
'x-1/2, -y-1/2, z-1/2'

loop_
_atom_site_label
_atom_site_type_symbol
_atom_site_fract_x
_atom_site_fract_y
_atom_site_fract_z
_atom_site_U_iso_or_equiv
_atom_site_adp_type
_atom_site_occupancy
_atom_site_symmetry_multiplicity
_atom_site_calc_flag
_atom_site_refinement_flags
_atom_site_disorder_assembly
_atom_site_disorder_group
Ni Ni 0.87880(2) 0.35248(2) 0.117899(14) 0.01269(8) Uani 1 1 d . . .
P1 P 0.82377(4) 0.24368(5) 0.01949(3) 0.01317(13) Uani 1 1 d . . .
P2 P 0.74405(4) 0.44813(5) 0.09143(3) 0.01348(13) Uani 1 1 d . . .
C2 C 0.65537(16) 0.36637(18) 0.01369(11) 0.0166(5) Uani 1 1 d . . .
H2A H 0.6226 0.3083 0.0332 0.020 Uiso 1 1 calc R . .
H2B H 0.6074 0.4215 -0.0164 0.020 Uiso 1 1 calc R . .
C22 C 0.74065(16) 0.60542(19) 0.05705(12) 0.0170(5) Uani 1 1 d . . .
C12 C 0.80178(16) 0.08348(18) 0.03736(11) 0.0146(5) Uani 1 1 d . . .
C123 C 0.88975(17) 0.03794(19) 0.10093(12) 0.0195(5) Uani 1 1 d . . .
H12A H 0.8798 -0.0434 0.1108 0.029 Uiso 1 1 calc R . .
H12B H 0.8986 0.0846 0.1442 0.029 Uiso 1 1 calc R . .
H12C H 0.9460 0.0441 0.0877 0.029 Uiso 1 1 calc R . .
C21 C 0.68582(16) 0.44641(19) 0.16394(11) 0.0148(5) Uani 1 1 d . . .
C3 C 1.00369(15) 0.30937(19) 0.18254(11) 0.0145(5) Uani 1 1 d . . .
C122 C 0.71611(17) 0.08128(19) 0.06412(12) 0.0205(5) Uani 1 1 d . . .
H12D H 0.7028 0.0010 0.0737 0.031 Uiso 1 1 calc R . .
H12E H 0.6605 0.1145 0.0269 0.031 Uiso 1 1 calc R . .
H12F H 0.7315 0.1270 0.1085 0.031 Uiso 1 1 calc R . .
C1 C 0.70296(16) 0.30278(19) -0.03508(11) 0.0164(5) Uani 1 1 d . . .
H1A H 0.7089 0.3580 -0.0715 0.020 Uiso 1 1 calc R . .
H1B H 0.6619 0.2381 -0.0610 0.020 Uiso 1 1 calc R . .
C31 C 1.08601(16) 0.22936(19) 0.19920(11) 0.0165(5) Uani 1 1 d . . .
C36 C 1.09366(17) 0.1308(2) 0.24438(12) 0.0213(5) Uani 1 1 d . . .
H36A H 1.0465 0.1169 0.2647 0.026 Uiso 1 1 calc R . .
C121 C 0.77809(17) 0.00051(19) -0.02894(12) 0.0199(5) Uani 1 1 d . . .
H12G H 0.7680 -0.0782 -0.0144 0.030 Uiso 1 1 calc R . .
H12H H 0.8307 0.0002 -0.0468 0.030 Uiso 1 1 calc R . .
H12I H 0.7207 0.0275 -0.0672 0.030 Uiso 1 1 calc R . .
C113 C 0.98475(17) 0.1818(2) -0.01505(12) 0.0218(5) Uani 1 1 d . . .
H11A H 1.0186 0.1849 -0.0489 0.033 Uiso 1 1 calc R . .
H11B H 0.9715 0.1007 -0.0071 0.033 Uiso 1 1 calc R . .
H11C H 1.0236 0.2169 0.0309 0.033 Uiso 1 1 calc R . .
C4 C 0.97019(16) 0.39416(19) 0.20976(11) 0.0149(5) Uani 1 1 d . . .
C41 C 0.98759(16) 0.46499(19) 0.27597(12) 0.0170(5) Uani 1 1 d . . .
C11 C 0.88979(16) 0.25007(19) -0.04709(11) 0.0164(5) Uani 1 1 d . . .
C46 C 0.97489(16) 0.4145(2) 0.33745(12) 0.0204(5) Uani 1 1 d . . .
H46A H 0.9594 0.3346 0.3369 0.024 Uiso 1 1 calc R . .
C213 C 0.73189(17) 0.54002(19) 0.22338(12) 0.0205(5) Uani 1 1 d . . .
H21A H 0.7015 0.5380 0.2595 0.031 Uiso 1 1 calc R . .
H21B H 0.7236 0.6171 0.2011 0.031 Uiso 1 1 calc R . .
H21C H 0.7994 0.5235 0.2467 0.031 Uiso 1 1 calc R . .
C43 C 1.02394(17) 0.6508(2) 0.34172(13) 0.0260(6) Uani 1 1 d . . .
H43A H 1.0414 0.7301 0.3434 0.031 Uiso 1 1 calc R . .
C32 C 1.15924(17) 0.2477(2) 0.17095(12) 0.0217(5) Uani 1 1 d . . .
H32A H 1.1562 0.3129 0.1409 0.026 Uiso 1 1 calc R . .
C223 C 0.64975(17) 0.6768(2) 0.04897(13) 0.0236(5) Uani 1 1 d . . .
H22A H 0.6554 0.7548 0.0312 0.035 Uiso 1 1 calc R . .
H22B H 0.6423 0.6826 0.0960 0.035 Uiso 1 1 calc R . .
H22C H 0.5946 0.6378 0.0147 0.035 Uiso 1 1 calc R . .
C222 C 0.82928(17) 0.67067(19) 0.10839(12) 0.0224(5) Uani 1 1 d . . .
H22D H 0.8289 0.7508 0.0917 0.034 Uiso 1 1 calc R . .
H22E H 0.8866 0.6314 0.1082 0.034 Uiso 1 1 calc R . .
H22F H 0.8281 0.6708 0.1575 0.034 Uiso 1 1 calc R . .
C112 C 0.83367(18) 0.2057(2) -0.12539(12) 0.0216(5) Uani 1 1 d . . .
H11D H 0.8733 0.2127 -0.1550 0.032 Uiso 1 1 calc R . .
H11E H 0.7764 0.2524 -0.1467 0.032 Uiso 1 1 calc R . .
H11F H 0.8162 0.1242 -0.1235 0.032 Uiso 1 1 calc R . .
C221 C 0.74994(19) 0.6002(2) -0.01911(12) 0.0259(6) Uani 1 1 d . . .
H22G H 0.7485 0.6791 -0.0379 0.039 Uiso 1 1 calc R . .
H22H H 0.6974 0.5552 -0.0521 0.039 Uiso 1 1 calc R . .
H22I H 0.8098 0.5630 -0.0150 0.039 Uiso 1 1 calc R . .
C212 C 0.57629(16) 0.4627(2) 0.13479(12) 0.0216(5) Uani 1 1 d . . .
H21D H 0.5533 0.4607 0.1752 0.032 Uiso 1 1 calc R . .
H21E H 0.5466 0.4000 0.1009 0.032 Uiso 1 1 calc R . .
H21F H 0.5602 0.5376 0.1100 0.032 Uiso 1 1 calc R . .
C42 C 1.01340(16) 0.5839(2) 0.27948(12) 0.0210(5) Uani 1 1 d . . .
H42A H 1.0237 0.6190 0.2396 0.025 Uiso 1 1 calc R . .
C211 C 0.70855(17) 0.32474(19) 0.20144(12) 0.0205(5) Uani 1 1 d . . .
H21G H 0.6803 0.3194 0.2388 0.031 Uiso 1 1 calc R . .
H21H H 0.7771 0.3151 0.2235 0.031 Uiso 1 1 calc R . .
H21I H 0.6824 0.2637 0.1655 0.031 Uiso 1 1 calc R . .
C45 C 0.98508(17) 0.4821(2) 0.39914(12) 0.0262(6) Uani 1 1 d . . .
H45A H 0.9759 0.4474 0.4396 0.031 Uiso 1 1 calc R . .
C111 C 0.91480(18) 0.38097(19) -0.05273(13) 0.0229(5) Uani 1 1 d . . .
H11G H 0.9487 0.3886 -0.0864 0.034 Uiso 1 1 calc R . .
H11H H 0.9547 0.4093 -0.0050 0.034 Uiso 1 1 calc R . .
H11I H 0.8566 0.4268 -0.0703 0.034 Uiso 1 1 calc R . .
C34 C 1.24218(18) 0.0728(2) 0.23072(13) 0.0274(6) Uani 1 1 d . . .
H34A H 1.2938 0.0207 0.2408 0.033 Uiso 1 1 calc R . .
C44 C 1.00867(17) 0.6001(2) 0.40111(13) 0.0288(6) Uani 1 1 d . . .
H44A H 1.0143 0.6456 0.4424 0.035 Uiso 1 1 calc R . .
C35 C 1.17092(18) 0.0534(2) 0.25933(13) 0.0279(6) Uani 1 1 d . . .
H35A H 1.1746 -0.0124 0.2890 0.034 Uiso 1 1 calc R . .
C33 C 1.23603(17) 0.1707(2) 0.18694(12) 0.0257(6) Uani 1 1 d . . .
H33A H 1.2843 0.1850 0.1679 0.031 Uiso 1 1 calc R . .

loop_
_atom_site_aniso_label
_atom_site_aniso_U_11
_atom_site_aniso_U_22
_atom_site_aniso_U_33
_atom_site_aniso_U_23
_atom_site_aniso_U_13
_atom_site_aniso_U_12
Ni 0.01367(16) 0.01192(14) 0.01219(14) -0.00126(11) 0.00424(12) 0.00038(11)
P1 0.0147(3) 0.0121(3) 0.0125(3) -0.0005(2) 0.0046(2) 0.0001(2)
P2 0.0147(3) 0.0118(3) 0.0138(3) -0.0001(2) 0.0048(2) 0.0009(2)
C2 0.0159(12) 0.0159(12) 0.0162(11) 0.0014(9) 0.0037(10) 0.0019(9)
C22 0.0203(13) 0.0136(11) 0.0178(11) 0.0028(9) 0.0076(10) 0.0023(9)
C12 0.0163(12) 0.0108(11) 0.0154(11) -0.0015(9) 0.0040(9) -0.0023(9)
C123 0.0248(14) 0.0148(12) 0.0182(12) -0.0001(9) 0.0068(10) -0.0005(10)
C21 0.0162(12) 0.0156(11) 0.0142(11) -0.0014(9) 0.0071(9) -0.0015(9)
C3 0.0120(12) 0.0182(12) 0.0120(10) 0.0001(9) 0.0026(9) -0.0031(9)
C122 0.0242(14) 0.0166(12) 0.0212(12) 0.0012(10) 0.0087(11) -0.0027(10)
C1 0.0187(13) 0.0158(11) 0.0134(11) -0.0028(9) 0.0041(10) 0.0001(9)
C31 0.0145(12) 0.0184(12) 0.0128(11) -0.0074(9) 0.0002(9) -0.0001(9)
C36 0.0173(13) 0.0232(13) 0.0199(12) -0.0025(10) 0.0023(10) -0.0005(10)
C121 0.0244(14) 0.0153(12) 0.0194(12) -0.0021(9) 0.0070(11) -0.0023(10)
C113 0.0245(14) 0.0222(13) 0.0225(12) -0.0012(10) 0.0129(11) 0.0013(10)
C4 0.0127(12) 0.0178(12) 0.0141(11) -0.0007(9) 0.0047(9) -0.0026(9)
C41 0.0106(12) 0.0215(12) 0.0163(11) -0.0043(9) 0.0018(9) 0.0037(9)
C11 0.0218(13) 0.0155(11) 0.0142(11) 0.0001(9) 0.0093(10) 0.0008(9)
C46 0.0161(13) 0.0251(13) 0.0180(11) -0.0020(10) 0.0034(10) 0.0027(10)
C213 0.0211(14) 0.0226(13) 0.0188(12) -0.0011(10) 0.0082(10) 0.0020(10)
C43 0.0157(13) 0.0225(13) 0.0361(14) -0.0131(11) 0.0047(11) -0.0010(10)
C32 0.0196(13) 0.0264(13) 0.0166(11) -0.0042(10) 0.0035(10) 0.0009(10)
C223 0.0251(14) 0.0182(13) 0.0252(13) 0.0038(10) 0.0060(11) 0.0054(10)
C222 0.0270(15) 0.0152(12) 0.0280(13) -0.0004(10) 0.0134(11) -0.0018(10)
C112 0.0321(15) 0.0186(12) 0.0160(11) 0.0003(9) 0.0110(11) 0.0019(10)
C221 0.0415(17) 0.0164(12) 0.0225(13) 0.0041(10) 0.0146(12) 0.0041(11)
C212 0.0201(14) 0.0221(13) 0.0234(12) -0.0008(10) 0.0089(11) 0.0003(10)
C42 0.0155(13) 0.0245(13) 0.0220(12) -0.0051(10) 0.0057(10) 0.0014(10)
C211 0.0239(14) 0.0208(13) 0.0198(12) 0.0023(9) 0.0114(11) 0.0002(10)
C45 0.0181(14) 0.0422(16) 0.0163(12) -0.0027(11) 0.0035(10) 0.0029(11)
C111 0.0283(15) 0.0200(13) 0.0254(13) -0.0018(10) 0.0157(12) -0.0035(10)
C34 0.0197(14) 0.0276(14) 0.0260(13) -0.0127(11) -0.0028(11) 0.0094(11)
C44 0.0178(14) 0.0418(16) 0.0235(13) -0.0180(12) 0.0034(11) 0.0025(12)
C35 0.0268(15) 0.0225(14) 0.0263(13) -0.0011(11) -0.0008(12) 0.0037(11)
C33 0.0176(14) 0.0381(16) 0.0214(12) -0.0109(11) 0.0069(11) 0.0022(11)

loop_
_geom_bond_atom_site_label_1
_geom_bond_atom_site_label_2
_geom_bond_distance
_geom_bond_site_symmetry_2
_geom_bond_publ_flag
Ni C4 1.878(2) . ?
Ni C3 1.897(2) . ?
Ni P2 2.1682(6) . ?
Ni P1 2.1726(6) . ?
P1 C1 1.853(2) . ?
P1 C11 1.881(2) . ?
P1 C12 1.891(2) . ?
P2 C2 1.858(2) . ?
P2 C22 1.891(2) . ?
P2 C21 1.896(2) . ?
C2 C1 1.545(3) . ?
C22 C222 1.529(3) . ?
C22 C223 1.531(3) . ?
C22 C221 1.535(3) . ?
C12 C121 1.529(3) . ?
C12 C123 1.533(3) . ?
C12 C122 1.535(3) . ?
C21 C212 1.531(3) . ?
C21 C211 1.535(3) . ?
C21 C213 1.535(3) . ?
C3 C4 1.276(3) . ?
C3 C31 1.460(3) . ?
C31 C32 1.396(3) . ?
C31 C36 1.396(3) . ?
C36 C35 1.388(3) . ?
C113 C11 1.531(3) . ?
C4 C41 1.457(3) . ?
C41 C42 1.391(3) . ?
C41 C46 1.395(3) . ?
C11 C112 1.536(3) . ?
C11 C111 1.537(3) . ?
C46 C45 1.382(3) . ?
C43 C44 1.376(3) . ?
C43 C42 1.386(3) . ?
C32 C33 1.379(3) . ?
C45 C44 1.375(3) . ?
C34 C35 1.376(3) . ?
C34 C33 1.377(3) . ?
